data_4117450
loop_
_publ_author_name
'Matthew G. Cowan'
'Juan Olgu\'in'
'Suresh Narayanaswamy'
'Jeffery L. Tallon'
'Sally Brooker'

_publ_section_title
;
 Reversible Switching of a Cobalt Complex by Thermal, Pressure, and
 Electrochemical Stimuli: Abrupt, Complete, Hysteretic Spin Crossover
;
_journal_name_full 'Journal of the American Chemical Society'
_journal_page_first 2892
_journal_page_last 2894
_journal_paper_doi 10.1021/ja208429u
_journal_volume 134
_journal_year 2012
_chemical_formula_moiety 'C20 H12 Co N10 O4'
_chemical_formula_sum 'C20 H12 Co N10 O4'
_chemical_formula_weight 515.33
_chemical_name_systematic
; 
 ? 
;
_space_group_IT_number 14
_symmetry_cell_setting monoclinic
_symmetry_space_group_name_Hall '-P 2ybc'
_symmetry_space_group_name_H-M 'P 1 21/c 1'
_atom_sites_solution_hydrogens geom
_atom_sites_solution_primary direct
_atom_sites_solution_secondary difmap
_audit_creation_method SHELXL-97
_cell_angle_alpha 90.00
_cell_angle_beta 91.52(3)
_cell_angle_gamma 90.00
_cell_formula_units_Z 4
_cell_length_a 8.668(5)
_cell_length_b 27.656(14)
_cell_length_c 8.514(5)
_cell_measurement_reflns_used 1424
_cell_measurement_temperature 89(2)
_cell_measurement_theta_max 21.0245
_cell_measurement_theta_min 2.3505
_cell_volume 2040(2)
_computing_structure_refinement 'SHELXL-97 (Sheldrick, 1997)'
_computing_structure_solution 'SHELXS-97 (Sheldrick, 1990)'
_diffrn_ambient_temperature 89(2)
_diffrn_measured_fraction_theta_full 0.981
_diffrn_measured_fraction_theta_max 0.981
_diffrn_measurement_device_type 'Bruker APEX II area detector'
_diffrn_radiation_monochromator graphite
_diffrn_radiation_source 'fine-focus sealed tube'
_diffrn_radiation_type MoK\a
_diffrn_radiation_wavelength 0.71073
_diffrn_reflns_av_R_equivalents 0.1806
_diffrn_reflns_av_sigmaI/netI 0.1137
_diffrn_reflns_limit_h_max 10
_diffrn_reflns_limit_h_min -10
_diffrn_reflns_limit_k_max 31
_diffrn_reflns_limit_k_min -30
_diffrn_reflns_limit_l_max 9
_diffrn_reflns_limit_l_min -9
_diffrn_reflns_number 30878
_diffrn_reflns_theta_full 24.25
_diffrn_reflns_theta_max 24.25
_diffrn_reflns_theta_min 2.77
_exptl_absorpt_coefficient_mu 0.897
_exptl_absorpt_correction_T_max 0.9350
_exptl_absorpt_correction_T_min 0.7835
_exptl_absorpt_correction_type multi-scan
_exptl_absorpt_process_details 'SCALE(Bruker, 2004)'
_exptl_crystal_colour red
_exptl_crystal_density_diffrn 1.678
_exptl_crystal_description diamond
_exptl_crystal_F_000 1044
_exptl_crystal_size_max 0.2
_exptl_crystal_size_mid 0.1
_exptl_crystal_size_min 0.1
_refine_diff_density_max 1.406
_refine_diff_density_min -0.931
_refine_diff_density_rms 0.191
_refine_ls_extinction_method none
_refine_ls_goodness_of_fit_ref 1.104
_refine_ls_hydrogen_treatment constr
_refine_ls_matrix_type full
_refine_ls_number_parameters 316
_refine_ls_number_reflns 3228
_refine_ls_number_restraints 30
_refine_ls_restrained_S_all 1.101
_refine_ls_R_factor_all 0.1742
_refine_ls_R_factor_gt 0.1244
_refine_ls_shift/su_max 0.000
_refine_ls_shift/su_mean 0.000
_refine_ls_structure_factor_coef Fsqd
_refine_ls_weighting_details 'calc w=1/[\s^2^(Fo^2^)+(0.0707P)^2^+77.5364P] where P=(Fo^2^+2Fc^2^)/3'
_refine_ls_weighting_scheme calc
_refine_ls_wR_factor_gt 0.3290
_refine_ls_wR_factor_ref 0.3561
_reflns_number_gt 2054
_reflns_number_total 3228
_reflns_threshold_expression >2sigma(I)
_cod_data_source_file ja208429u_si_002.cif
_cod_data_source_block mgc579lt
_cod_original_cell_volume 2040.2(19)
_cod_database_code 4117450

loop_
_symmetry_equiv_pos_as_xyz
'x, y, z'
'-x, y+1/2, -z+1/2'
'-x, -y, -z'
'x, -y-1/2, z-1/2'

loop_
_atom_site_label
_atom_site_type_symbol
_atom_site_fract_x
_atom_site_fract_y
_atom_site_fract_z
_atom_site_U_iso_or_equiv
_atom_site_adp_type
_atom_site_occupancy
_atom_site_symmetry_multiplicity
_atom_site_calc_flag
_atom_site_refinement_flags
Co1 Co 0.7772(2) 0.62086(6) 0.9020(2) 0.0238(6) Uani 1 1 d .
N13 N 0.7684(13) 0.6911(4) 0.9085(14) 0.024(3) Uani 1 1 d .
N3 N 0.7787(13) 0.5517(4) 0.8967(14) 0.024(3) Uani 1 1 d .
C10 C 0.6496(16) 0.6481(5) 0.5810(18) 0.029(3) Uani 1 1 d .
H10 H 0.6563 0.6812 0.6094 0.034 Uiso 1 1 calc R
C4 C 0.8845(16) 0.5609(5) 1.1516(18) 0.027(3) Uani 1 1 d U
N4 N 0.5841(14) 0.5893(5) 0.3808(15) 0.034(3) Uani 1 1 d .
C1 C 0.9158(15) 0.6411(5) 1.2222(17) 0.025(3) Uani 1 1 d U
H1 H 0.9067 0.6746 1.2001 0.030 Uiso 1 1 calc R
N15 N 0.5475(12) 0.6303(4) 0.9981(13) 0.022(3) Uani 1 1 d .
C7 C 0.6748(15) 0.5681(5) 0.6407(17) 0.025(3) Uani 1 1 d U
C6 C 0.7226(15) 0.5299(5) 0.7628(18) 0.028(3) Uani 1 1 d .
C5 C 0.8266(16) 0.5263(5) 1.0278(18) 0.027(3) Uani 1 1 d .
C8 C 0.6216(16) 0.5552(5) 0.4879(18) 0.030(4) Uani 1 1 d .
H8 H 0.6121 0.5221 0.4605 0.036 Uiso 1 1 calc R
C2 C 0.9772(15) 0.6268(6) 1.3696(18) 0.030(3) Uani 1 1 d .
H2 H 1.0084 0.6509 1.4435 0.036 Uiso 1 1 calc R
C3 C 0.9437(16) 0.5469(5) 1.2962(17) 0.027(3) Uani 1 1 d .
H3 H 0.9506 0.5134 1.3191 0.032 Uiso 1 1 calc R
C9 C 0.5958(18) 0.6345(6) 0.4299(19) 0.038(4) Uani 1 1 d .
H9 H 0.5661 0.6595 0.3586 0.046 Uiso 1 1 calc R
N1 N 0.8710(13) 0.6105(4) 1.1154(15) 0.028(3) Uani 1 1 d .
N5 N 0.6921(12) 0.6128(4) 0.6866(13) 0.023(3) Uani 1 1 d .
N2 N 0.9932(13) 0.5793(4) 1.4088(15) 0.031(3) Uani 1 1 d .
O1 O 0.8251(11) 0.4835(3) 1.0525(12) 0.030(2) Uani 1 1 d .
O2 O 0.7056(13) 0.4863(4) 0.7332(13) 0.041(3) Uani 1 1 d .
N11 N 1.0032(13) 0.6397(4) 0.8082(13) 0.024(3) Uani 1 1 d .
N14 N 0.2713(13) 0.6650(4) 1.1193(15) 0.031(3) Uani 1 1 d .
N12 N 1.2658(15) 0.6829(5) 0.6827(16) 0.039(3) Uani 1 1 d .
C17 C 0.5163(15) 0.6794(4) 1.0049(16) 0.020(3) Uani 1 1 d U
C14 C 1.0213(17) 0.6877(5) 0.8052(17) 0.030(4) Uani 1 1 d .
C19 C 0.3048(15) 0.6190(5) 1.1071(17) 0.026(3) Uani 1 1 d .
H19 H 0.2315 0.5960 1.1410 0.031 Uiso 1 1 calc R
C18 C 0.3786(17) 0.6965(6) 1.0668(18) 0.033(4) Uani 1 1 d .
H18 H 0.3602 0.7304 1.0722 0.040 Uiso 1 1 calc R
C16 C 0.6345(17) 0.7134(5) 0.9436(18) 0.030(3) Uani 1 1 d .
C15 C 0.8972(16) 0.7194(5) 0.8746(17) 0.026(3) Uani 1 1 d .
C11 C 1.1155(15) 0.6124(6) 0.7499(17) 0.034(4) Uani 1 1 d .
H11 H 1.1057 0.5782 0.7483 0.040 Uiso 1 1 calc R
C20 C 0.4416(17) 0.6023(6) 1.0475(16) 0.029(3) Uani 1 1 d .
H20 H 0.4578 0.5684 1.0428 0.034 Uiso 1 1 calc R
C13 C 1.1522(18) 0.7094(6) 0.7445(18) 0.035(4) Uani 1 1 d .
H13 H 1.1614 0.7436 0.7468 0.042 Uiso 1 1 calc R
C12 C 1.2478(17) 0.6345(6) 0.6910(18) 0.034(4) Uani 1 1 d .
H12 H 1.3286 0.6144 0.6553 0.041 Uiso 1 1 calc R
O12 O 0.5991(12) 0.7570(4) 0.9280(13) 0.037(3) Uani 1 1 d U
O11 O 0.9159(12) 0.7619(3) 0.8926(13) 0.037(3) Uani 1 1 d .

loop_
_atom_site_aniso_label
_atom_site_aniso_U_11
_atom_site_aniso_U_22
_atom_site_aniso_U_33
_atom_site_aniso_U_23
_atom_site_aniso_U_13
_atom_site_aniso_U_12
Co1 0.0269(11) 0.0063(10) 0.0383(12) 0.0013(8) 0.0023(8) -0.0005(8)
N13 0.020(6) 0.013(6) 0.040(7) 0.003(5) 0.006(5) 0.003(5)
N3 0.032(6) 0.006(6) 0.035(7) 0.004(5) 0.005(5) 0.006(5)
C10 0.033(8) 0.011(8) 0.042(9) -0.003(6) 0.009(7) 0.005(6)
C4 0.029(7) 0.009(7) 0.043(8) -0.001(6) 0.007(6) -0.003(5)
N4 0.036(8) 0.021(7) 0.043(8) -0.004(6) 0.005(6) -0.007(5)
C1 0.026(7) 0.007(7) 0.042(8) -0.001(6) 0.008(6) 0.000(5)
N15 0.017(6) 0.016(7) 0.031(7) -0.002(5) -0.006(5) 0.001(5)
C7 0.020(7) 0.009(7) 0.045(8) -0.003(6) 0.003(6) 0.001(5)
C6 0.022(7) 0.019(9) 0.044(10) 0.002(7) 0.004(7) -0.002(6)
C5 0.029(8) 0.010(9) 0.044(9) 0.001(6) 0.003(7) 0.002(6)
C8 0.030(8) 0.012(8) 0.047(10) -0.004(7) -0.005(7) -0.004(6)
C2 0.022(7) 0.031(9) 0.038(9) 0.002(7) -0.006(6) 0.000(6)
C3 0.026(8) 0.014(8) 0.040(9) 0.002(6) 0.000(7) 0.002(6)
C9 0.036(9) 0.043(11) 0.037(10) -0.008(8) 0.023(7) 0.013(7)
N1 0.029(6) 0.010(7) 0.046(8) 0.007(5) 0.011(6) 0.010(5)
N5 0.025(6) 0.013(7) 0.032(7) 0.001(5) 0.000(5) 0.007(5)
N2 0.028(7) 0.012(7) 0.052(8) 0.001(6) 0.000(6) -0.004(5)
O1 0.045(6) 0.004(6) 0.042(6) 0.001(4) -0.006(5) -0.001(4)
O2 0.066(8) 0.013(6) 0.044(7) -0.001(5) 0.001(6) -0.005(5)
N11 0.026(6) 0.013(7) 0.031(7) 0.000(5) 0.001(5) 0.001(5)
N14 0.026(7) 0.021(8) 0.046(8) 0.002(6) 0.002(6) -0.001(5)
N12 0.038(8) 0.038(9) 0.042(8) 0.007(6) 0.008(6) -0.001(6)
C17 0.026(7) 0.003(6) 0.031(7) 0.001(5) 0.000(6) 0.004(5)
C14 0.029(8) 0.028(10) 0.034(9) 0.008(7) 0.004(7) -0.003(6)
C19 0.018(7) 0.018(8) 0.043(9) 0.010(6) -0.002(6) -0.005(6)
C18 0.033(9) 0.028(9) 0.041(9) -0.005(7) 0.005(7) 0.012(7)
C16 0.037(9) 0.015(9) 0.039(9) -0.004(6) 0.003(7) -0.004(6)
C15 0.027(8) 0.012(8) 0.038(9) 0.005(6) -0.002(6) -0.003(6)
C11 0.017(7) 0.046(11) 0.037(9) 0.004(7) -0.002(6) 0.000(7)
C20 0.036(9) 0.026(9) 0.023(8) -0.004(6) -0.001(6) -0.007(7)
C13 0.043(9) 0.026(9) 0.037(9) 0.004(7) 0.005(7) -0.004(7)
C12 0.028(8) 0.031(10) 0.044(10) 0.008(7) 0.002(7) 0.003(6)
O12 0.044(6) 0.013(5) 0.054(6) 0.000(4) 0.007(5) 0.002(4)
O11 0.040(6) 0.005(6) 0.066(8) -0.001(5) 0.004(5) -0.003(4)

loop_
_atom_type_symbol
_atom_type_description
_atom_type_scat_dispersion_real
_atom_type_scat_dispersion_imag
_atom_type_scat_source
C C 0.0033 0.0016 'International Tables Vol C Tables 4.2.6.8 and 6.1.1.4'
H H 0.0000 0.0000 'International Tables Vol C Tables 4.2.6.8 and 6.1.1.4'
N N 0.0061 0.0033 'International Tables Vol C Tables 4.2.6.8 and 6.1.1.4'
O O 0.0106 0.0060 'International Tables Vol C Tables 4.2.6.8 and 6.1.1.4'
Co Co 0.3494 0.9721 'International Tables Vol C Tables 4.2.6.8 and 6.1.1.4'

loop_
_geom_angle_atom_site_label_1
_geom_angle_atom_site_label_2
_geom_angle_atom_site_label_3
_geom_angle
_geom_angle_publ_flag
N3 Co1 N13 178.1(5) y
N3 Co1 N5 82.4(5) y
N13 Co1 N5 97.2(5) y
N3 Co1 N1 82.8(5) y
N13 Co1 N1 97.6(5) y
N5 Co1 N1 165.1(4) y
N3 Co1 N15 97.8(5) y
N13 Co1 N15 80.4(4) y
N5 Co1 N15 92.3(4) y
N1 Co1 N15 91.7(4) y
N3 Co1 N11 102.8(5) y
N13 Co1 N11 79.0(4) y
N5 Co1 N11 90.2(5) y
N1 Co1 N11 91.1(5) y
N15 Co1 N11 159.4(4) y
C16 N13 C15 118.8(12) ?
C16 N13 Co1 119.8(9) ?
C15 N13 Co1 121.4(9) ?
C6 N3 C5 122.9(12) ?
C6 N3 Co1 117.2(9) ?
C5 N3 Co1 119.7(10) ?
N5 C10 C9 119.2(14) ?
C3 C4 N1 119.7(13) ?
C3 C4 C5 124.0(13) ?
N1 C4 C5 116.3(13) ?
C9 N4 C8 115.7(14) ?
N1 C1 C2 122.9(13) ?
C20 N15 C17 115.9(12) ?
C20 N15 Co1 135.9(10) ?
C17 N15 Co1 108.3(8) ?
N5 C7 C8 123.0(13) ?
N5 C7 C6 115.1(13) ?
C8 C7 C6 121.9(12) ?
O2 C6 N3 129.5(14) ?
O2 C6 C7 120.2(13) ?
N3 C6 C7 110.3(12) ?
O1 C5 N3 129.9(14) ?
O1 C5 C4 120.7(13) ?
N3 C5 C4 109.4(12) ?
N4 C8 C7 121.0(13) ?
N2 C2 C1 121.5(14) ?
N2 C3 C4 123.0(13) ?
N4 C9 C10 124.2(16) ?
C1 N1 C4 117.4(13) ?
C1 N1 Co1 131.0(10) ?
C4 N1 Co1 111.6(10) ?
C7 N5 C10 116.9(12) ?
C7 N5 Co1 115.0(9) ?
C10 N5 Co1 128.2(10) ?
C2 N2 C3 115.5(13) ?
C14 N11 C11 117.8(13) ?
C14 N11 Co1 110.4(9) ?
C11 N11 Co1 131.7(10) ?
C19 N14 C18 116.2(12) ?
C13 N12 C12 115.7(14) ?
N15 C17 C18 121.1(13) ?
N15 C17 C16 117.8(12) ?
C18 C17 C16 121.1(13) ?
N11 C14 C13 122.1(14) ?
N11 C14 C15 118.7(12) ?
C13 C14 C15 119.2(14) ?
N14 C19 C20 123.2(13) ?
N14 C18 C17 120.3(14) ?
O12 C16 N13 128.7(14) ?
O12 C16 C17 118.4(13) ?
N13 C16 C17 112.9(12) ?
O11 C15 N13 129.1(13) ?
O11 C15 C14 121.4(13) ?
N13 C15 C14 109.5(12) ?
N11 C11 C12 119.8(15) ?
N15 C20 C19 123.2(14) ?
N12 C13 C14 121.4(15) ?
N12 C12 C11 123.2(15) ?

loop_
_geom_bond_atom_site_label_1
_geom_bond_atom_site_label_2
_geom_bond_distance
_geom_bond_publ_flag
Co1 N3 1.912(10) y
Co1 N13 1.944(11) y
Co1 N5 1.971(12) y
Co1 N1 1.991(13) y
Co1 N15 2.188(11) y
Co1 N11 2.198(11) y
N13 C16 1.355(18) ?
N13 C15 1.400(17) ?
N3 C6 1.368(19) ?
N3 C5 1.374(18) ?
C10 N5 1.370(18) ?
C10 C9 1.41(2) ?
C4 C3 1.38(2) ?
C4 N1 1.412(18) ?
C4 C5 1.50(2) ?
N4 C9 1.32(2) ?
N4 C8 1.345(19) ?
C1 N1 1.293(18) ?
C1 C2 1.41(2) ?
N15 C20 1.281(18) ?
N15 C17 1.386(17) ?
C7 N5 1.306(17) ?
C7 C8 1.41(2) ?
C7 C6 1.53(2) ?
C6 O2 1.240(18) ?
C5 O1 1.201(17) ?
C2 N2 1.362(19) ?
C3 N2 1.372(19) ?
N11 C14 1.338(19) ?
N11 C11 1.338(19) ?
N14 C19 1.311(19) ?
N14 C18 1.359(19) ?
N12 C13 1.35(2) ?
N12 C12 1.35(2) ?
C17 C18 1.401(19) ?
C17 C16 1.495(19) ?
C14 C13 1.39(2) ?
C14 C15 1.52(2) ?
C19 C20 1.38(2) ?
C16 O12 1.249(18) ?
C15 O11 1.195(17) ?
C11 C12 1.40(2) ?
